data_4033446
loop_
_publ_author_name
'Uemura, Naohiro'
'Ishikawa, Hiroki'
'Tamura, Naoki'
'Yoshida, Yasushi'
'Mino, Takashi'
'Kasashima, Yoshio'
'Sakamoto, Masami'

_publ_section_title
;
 Stereoselective Photodimerization of 3-Arylindenones in Solution and in
 the Solid State.
;
_journal_issue 4
_journal_name_full 'The Journal of organic chemistry'
_journal_page_first 2256
_journal_page_last 2262
_journal_paper_doi 10.1021/acs.joc.7b03147
_journal_volume 83
_journal_year 2018
_chemical_formula_sum 'C30 H18 F2 O2'
_chemical_formula_weight 448.44
_space_group_crystal_system monoclinic
_space_group_IT_number 13
_space_group_name_Hall '-P 2yac'
_space_group_name_H-M_alt 'P 1 2/n 1'
_symmetry_space_group_name_Hall '-P 2yac'
_symmetry_space_group_name_H-M 'P 1 2/n 1'
_atom_sites_solution_hydrogens geom
_atom_sites_solution_primary direct
_atom_sites_solution_secondary difmap
_cell_angle_alpha 90
_cell_angle_beta 95.106(3)
_cell_angle_gamma 90
_cell_formula_units_Z 4
_cell_length_a 15.535(3)
_cell_length_b 7.9072(14)
_cell_length_c 17.800(3)
_cell_measurement_reflns_used 265
_cell_measurement_temperature 173(2)
_cell_measurement_theta_max 24.2568
_cell_measurement_theta_min 3.3284
_cell_volume 2177.8(7)
_computing_cell_refinement 'APEX2 v2014.11-0 (Bruker AXS)'
_computing_data_collection 'APEX2 (Bruker AXS, 2006)'
_computing_data_reduction 'SAINT V8.34A (Bruker AXS Inc., 2013)'
_computing_molecular_graphics 'XSHEL (Bruker AXS,2002)'
_computing_publication_material 'XCIF (Bruker AXS, 2001)'
_computing_structure_refinement 'SHELXL-2014/7 (Sheldrick, 2014)'
_computing_structure_solution 'SHELXS-97 (Sheldrick, 1997)'
_diffrn_ambient_temperature 173(2)
_diffrn_detector_area_resol_mean 8.3333
_diffrn_measured_fraction_theta_full 0.986
_diffrn_measured_fraction_theta_max 0.986
_diffrn_measurement_device_type 'Bruker APEXII CCD area detector'
_diffrn_measurement_method 'Phi and Omega scans'
_diffrn_radiation_monochromator graphite
_diffrn_radiation_type MoK\a
_diffrn_radiation_wavelength 0.71073
_diffrn_reflns_av_R_equivalents 0.0414
_diffrn_reflns_av_unetI/netI 0.0512
_diffrn_reflns_limit_h_max 14
_diffrn_reflns_limit_h_min -19
_diffrn_reflns_limit_k_max 10
_diffrn_reflns_limit_k_min -9
_diffrn_reflns_limit_l_max 22
_diffrn_reflns_limit_l_min -22
_diffrn_reflns_number 12133
_diffrn_reflns_theta_full 27.561
_diffrn_reflns_theta_max 27.561
_diffrn_reflns_theta_min 1.668
_diffrn_source 'fine-focus sealed tube'
_exptl_absorpt_coefficient_mu 0.096
_exptl_absorpt_correction_T_max 0.98
_exptl_absorpt_correction_T_min 0.91
_exptl_absorpt_correction_type empirical
_exptl_absorpt_process_details 'SADABS (Sheldrick 1996)'
_exptl_crystal_colour colourless
_exptl_crystal_density_diffrn 1.368
_exptl_crystal_density_method 'not measured'
_exptl_crystal_description prismatic
_exptl_crystal_F_000 928
_exptl_crystal_size_max 0.200
_exptl_crystal_size_mid 0.200
_exptl_crystal_size_min 0.200
_refine_diff_density_max 0.202
_refine_diff_density_min -0.229
_refine_ls_extinction_method none
_refine_ls_goodness_of_fit_ref 1.047
_refine_ls_hydrogen_treatment constr
_refine_ls_matrix_type full
_refine_ls_number_parameters 307
_refine_ls_number_reflns 4969
_refine_ls_number_restraints 0
_refine_ls_restrained_S_all 1.047
_refine_ls_R_factor_all 0.0755
_refine_ls_R_factor_gt 0.0489
_refine_ls_shift/su_max 0.000
_refine_ls_shift/su_mean 0.000
_refine_ls_structure_factor_coef Fsqd
_refine_ls_weighting_details 'w=1/[\s^2^(Fo^2^)+(0.0570P)^2^+0.3423P] where P=(Fo^2^+2Fc^2^)/3'
_refine_ls_weighting_scheme calc
_refine_ls_wR_factor_gt 0.1117
_refine_ls_wR_factor_ref 0.1337
_reflns_number_gt 3430
_reflns_number_total 4969
_reflns_threshold_expression 'I > 2\s(I)'
_cod_data_source_file jo7b03147_si_008.cif
_cod_data_source_block I
_cod_depositor_comments 'Adding full bibliography for 4033434--4033446.cif.'
_cod_database_code 4033446

loop_
_space_group_symop_operation_xyz
'x, y, z'
'-x+1/2, y, -z+1/2'
'-x, -y, -z'
'x-1/2, -y, z-1/2'

loop_
_atom_site_type_symbol
_atom_site_label
_atom_site_fract_x
_atom_site_fract_y
_atom_site_fract_z
_atom_site_U_iso_or_equiv
_atom_site_adp_type
_atom_site_calc_flag
_atom_site_refinement_flags_adp
_atom_site_refinement_flags_posn
_atom_site_occupancy
C C1 0.63640(12) -0.1032(2) 0.77938(9) 0.0271(4) Uani d . . 1
C C2 0.70311(11) -0.0370(2) 0.73005(9) 0.0230(4) Uani d . . 1
H H2 0.6984 -0.0849 0.6778 0.028 Uiso calc U R 1
C C3 0.69948(11) 0.1604(2) 0.73315(9) 0.0221(4) Uani d . . 1
C C4 0.63822(11) 0.1925(2) 0.79389(9) 0.0233(4) Uani d . . 1
C C5 0.61761(12) 0.3438(2) 0.82846(10) 0.0305(4) Uani d . . 1
H H5 0.643 0.4473 0.8147 0.037 Uiso calc U R 1
C C6 0.55944(12) 0.3403(3) 0.88318(10) 0.0352(5) Uani d . . 1
H H6 0.5444 0.4433 0.9062 0.042 Uiso calc U R 1
C C7 0.52244(12) 0.1900(3) 0.90536(10) 0.0369(5) Uani d . . 1
H H7 0.4831 0.1914 0.9432 0.044 Uiso calc U R 1
C C8 0.54287(12) 0.0398(3) 0.87247(10) 0.0334(4) Uani d . . 1
H H8 0.5178 -0.0635 0.8869 0.04 Uiso calc U R 1
C C9 0.60118(11) 0.0427(2) 0.81749(9) 0.0258(4) Uani d . . 1
C C10 0.67745(11) 0.2542(2) 0.65934(9) 0.0245(4) Uani d . . 1
C C11 0.65202(16) 0.4227(2) 0.65686(11) 0.0478(6) Uani d . . 1
H H11 0.6493 0.4829 0.7028 0.057 Uiso calc U R 1
C C12 0.63061(18) 0.5048(3) 0.58912(13) 0.0563(7) Uani d . . 1
H H12 0.6133 0.62 0.5883 0.068 Uiso calc U R 1
C C13 0.63480(14) 0.4176(3) 0.52369(11) 0.0433(5) Uani d . . 1
C C14 0.66138(14) 0.2548(3) 0.52245(10) 0.0411(5) Uani d . . 1
H H14 0.6656 0.1973 0.476 0.049 Uiso calc U R 1
C C15 0.68241(13) 0.1740(2) 0.59089(10) 0.0336(4) Uani d . . 1
H H15 0.7009 0.0595 0.5906 0.04 Uiso calc U R 1
C C16 0.68105(14) 0.4792(2) 0.15942(10) 0.0351(5) Uani d . . 1
C C17 0.68245(12) 0.6222(2) 0.10718(9) 0.0278(4) Uani d . . 1
C C18 0.67552(13) 0.6139(2) 0.02881(10) 0.0356(5) Uani d . . 1
H H18 0.669 0.5083 0.0035 0.043 Uiso calc U R 1
C C19 0.67836(13) 0.7620(3) -0.01108(10) 0.0372(5) Uani d . . 1
H H19 0.6734 0.7599 -0.0647 0.045 Uiso calc U R 1
C C20 0.68857(12) 0.9152(2) 0.02719(10) 0.0328(4) Uani d . . 1
H H20 0.6895 1.017 -0.001 0.039 Uiso calc U R 1
C C21 0.69737(11) 0.9235(2) 0.10509(9) 0.0266(4) Uani d . . 1
H H21 0.7063 1.0291 0.1301 0.032 Uiso calc U R 1
C C22 0.69299(11) 0.7743(2) 0.14642(9) 0.0228(4) Uani d . . 1
C C23 0.70006(11) 0.7470(2) 0.23186(9) 0.0229(4) Uani d . . 1
C C24 0.70062(12) 0.5498(2) 0.23782(9) 0.0285(4) Uani d . . 1
H H24 0.664 0.5029 0.2763 0.034 Uiso calc U R 1
C C25 0.63769(11) 0.8477(2) 0.27537(9) 0.0235(4) Uani d . . 1
C C26 0.63002(13) 1.0219(2) 0.26792(10) 0.0339(5) Uani d . . 1
H H26 0.6618 1.0786 0.2323 0.041 Uiso calc U R 1
C C27 0.57730(14) 1.1151(2) 0.31111(11) 0.0385(5) Uani d . . 1
H H27 0.5719 1.234 0.3048 0.046 Uiso calc U R 1
C C28 0.53325(12) 1.0323(3) 0.36301(10) 0.0354(5) Uani d . . 1
C C29 0.53912(13) 0.8621(3) 0.37353(11) 0.0407(5) Uani d . . 1
H H29 0.5085 0.8076 0.4106 0.049 Uiso calc U R 1
C C30 0.59096(12) 0.7701(2) 0.32872(10) 0.0338(4) Uani d . . 1
H H30 0.5945 0.6509 0.3347 0.041 Uiso calc U R 1
F F1 0.61215(10) 0.49816(18) 0.45694(7) 0.0693(5) Uani d . . 1
F F2 0.48140(8) 1.12382(16) 0.40608(7) 0.0559(4) Uani d . . 1
O O1 0.61985(9) -0.25214(15) 0.78849(7) 0.0406(4) Uani d . . 1
O O2 0.67001(12) 0.33095(17) 0.14361(8) 0.0602(5) Uani d . . 1

loop_
_atom_site_aniso_label
_atom_site_aniso_U_11
_atom_site_aniso_U_22
_atom_site_aniso_U_33
_atom_site_aniso_U_12
_atom_site_aniso_U_13
_atom_site_aniso_U_23
C1 0.0306(10) 0.0225(9) 0.0270(9) -0.0023(7) -0.0032(7) 0.0032(7)
C2 0.0321(10) 0.0172(8) 0.0193(8) -0.0010(7) 0.0003(7) -0.0003(6)
C3 0.0292(9) 0.0167(8) 0.0202(8) 0.0000(7) 0.0000(7) -0.0002(6)
C4 0.0246(9) 0.0226(9) 0.0221(8) 0.0001(7) -0.0016(7) 0.0006(7)
C5 0.0344(10) 0.0246(9) 0.0325(10) -0.0008(8) 0.0033(8) -0.0049(8)
C6 0.0294(10) 0.0389(11) 0.0372(10) 0.0046(9) 0.0025(8) -0.0126(9)
C7 0.0291(10) 0.0508(13) 0.0312(10) 0.0011(9) 0.0051(8) -0.0028(9)
C8 0.0277(10) 0.0395(11) 0.0328(10) -0.0031(8) 0.0028(8) 0.0058(8)
C9 0.0278(9) 0.0253(9) 0.0235(8) -0.0008(7) -0.0020(7) 0.0008(7)
C10 0.0260(9) 0.0229(9) 0.0245(8) -0.0003(7) 0.0011(7) 0.0029(7)
C11 0.0827(17) 0.0250(10) 0.0352(11) 0.0103(11) 0.0028(11) 0.0043(9)
C12 0.0833(19) 0.0333(12) 0.0524(14) 0.0191(12) 0.0058(13) 0.0174(11)
C13 0.0448(12) 0.0524(14) 0.0320(11) 0.0052(10) -0.0010(9) 0.0234(10)
C14 0.0494(13) 0.0486(13) 0.0254(10) 0.0020(10) 0.0037(9) 0.0075(9)
C15 0.0428(11) 0.0324(10) 0.0258(9) 0.0063(9) 0.0045(8) 0.0049(8)
C16 0.0502(12) 0.0217(9) 0.0316(10) -0.0025(9) -0.0070(9) -0.0022(8)
C17 0.0336(10) 0.0239(9) 0.0248(9) 0.0016(8) -0.0029(8) -0.0028(7)
C18 0.0448(12) 0.0356(11) 0.0252(9) 0.0054(9) -0.0032(8) -0.0079(8)
C19 0.0407(11) 0.0498(13) 0.0211(9) 0.0070(10) 0.0022(8) -0.0002(9)
C20 0.0337(10) 0.0388(11) 0.0262(9) 0.0007(9) 0.0036(8) 0.0102(8)
C21 0.0286(9) 0.0256(9) 0.0257(9) -0.0018(7) 0.0019(7) 0.0032(7)
C22 0.0242(9) 0.0218(8) 0.0219(8) 0.0000(7) 0.0004(7) 0.0008(7)
C23 0.0322(10) 0.0156(8) 0.0206(8) -0.0023(7) 0.0003(7) 0.0009(6)
C24 0.0426(11) 0.0173(8) 0.0250(9) -0.0045(8) 0.0002(8) 0.0008(7)
C25 0.0257(9) 0.0235(9) 0.0205(8) -0.0025(7) -0.0027(7) -0.0006(7)
C26 0.0465(12) 0.0241(9) 0.0328(10) -0.0029(8) 0.0130(9) -0.0005(8)
C27 0.0473(13) 0.0254(10) 0.0434(11) 0.0013(9) 0.0075(10) -0.0026(9)
C28 0.0283(10) 0.0437(12) 0.0344(10) 0.0054(9) 0.0048(8) -0.0095(9)
C29 0.0353(11) 0.0466(13) 0.0421(11) 0.0014(9) 0.0141(9) 0.0080(9)
C30 0.0348(11) 0.0304(10) 0.0370(10) 0.0024(8) 0.0077(8) 0.0069(8)
F1 0.0819(11) 0.0795(10) 0.0447(8) 0.0151(8) -0.0043(7) 0.0384(7)
F2 0.0502(8) 0.0575(8) 0.0636(8) 0.0107(6) 0.0240(7) -0.0127(6)
O1 0.0505(9) 0.0220(7) 0.0503(9) -0.0061(6) 0.0103(7) 0.0049(6)
O2 0.1114(15) 0.0204(7) 0.0444(9) -0.0086(8) -0.0172(9) -0.0060(6)

loop_
_atom_type_symbol
_atom_type_description
_atom_type_scat_dispersion_real
_atom_type_scat_dispersion_imag
_atom_type_scat_source
C C 0.0033 0.0016 'International Tables Vol C Tables 4.2.6.8 and 6.1.1.4'
H H 0.0000 0.0000 'International Tables Vol C Tables 4.2.6.8 and 6.1.1.4'
O O 0.0106 0.0060 'International Tables Vol C Tables 4.2.6.8 and 6.1.1.4'
F F 0.0171 0.0103 'International Tables Vol C Tables 4.2.6.8 and 6.1.1.4'

loop_
_geom_angle_atom_site_label_1
_geom_angle_atom_site_label_2
_geom_angle_atom_site_label_3
_geom_angle_site_symmetry_1
_geom_angle_site_symmetry_3
_geom_angle
O1 C1 C9 . . 127.29(16)
O1 C1 C2 . . 125.16(16)
C9 C1 C2 . . 107.40(14)
C1 C2 C3 . . 107.27(13)
C1 C2 C2 . 2_656 113.33(15)
C3 C2 C2 . 2_656 91.09(8)
C1 C2 H2 . . 114.3
C3 C2 H2 . . 114.3
C2 C2 H2 2_656 . 114.3
C10 C3 C4 . . 115.14(14)
C10 C3 C2 . . 117.55(13)
C4 C3 C2 . . 102.61(13)
C10 C3 C3 . 2_656 116.95(14)
C4 C3 C3 . 2_656 112.38(15)
C2 C3 C3 . 2_656 88.65(9)
C5 C4 C9 . . 118.50(15)
C5 C4 C3 . . 129.63(15)
C9 C4 C3 . . 111.84(14)
C6 C5 C4 . . 118.80(17)
C6 C5 H5 . . 120.6
C4 C5 H5 . . 120.6
C5 C6 C7 . . 121.85(18)
C5 C6 H6 . . 119.1
C7 C6 H6 . . 119.1
C8 C7 C6 . . 120.00(17)
C8 C7 H7 . . 120.0
C6 C7 H7 . . 120.0
C7 C8 C9 . . 118.36(18)
C7 C8 H8 . . 120.8
C9 C8 H8 . . 120.8
C8 C9 C4 . . 122.46(17)
C8 C9 C1 . . 127.17(17)
C4 C9 C1 . . 110.29(15)
C15 C10 C11 . . 116.73(16)
C15 C10 C3 . . 120.81(15)
C11 C10 C3 . . 122.46(15)
C12 C11 C10 . . 121.56(19)
C12 C11 H11 . . 119.2
C10 C11 H11 . . 119.2
C13 C12 C11 . . 118.8(2)
C13 C12 H12 . . 120.6
C11 C12 H12 . . 120.6
C14 C13 C12 . . 122.31(18)
C14 C13 F1 . . 119.01(19)
C12 C13 F1 . . 118.68(19)
C13 C14 C15 . . 118.16(18)
C13 C14 H14 . . 120.9
C15 C14 H14 . . 120.9
C10 C15 C14 . . 122.38(18)
C10 C15 H15 . . 118.8
C14 C15 H15 . . 118.8
O2 C16 C17 . . 127.41(17)
O2 C16 C24 . . 125.75(17)
C17 C16 C24 . . 106.77(14)
C18 C17 C22 . . 122.58(17)
C18 C17 C16 . . 126.57(17)
C22 C17 C16 . . 110.84(15)
C19 C18 C17 . . 118.40(17)
C19 C18 H18 . . 120.8
C17 C18 H18 . . 120.8
C18 C19 C20 . . 119.79(17)
C18 C19 H19 . . 120.1
C20 C19 H19 . . 120.1
C21 C20 C19 . . 121.93(17)
C21 C20 H20 . . 119.0
C19 C20 H20 . . 119.0
C20 C21 C22 . . 118.92(17)
C20 C21 H21 . . 120.5
C22 C21 H21 . . 120.5
C17 C22 C21 . . 118.34(15)
C17 C22 C23 . . 111.79(14)
C21 C22 C23 . . 129.86(15)
C25 C23 C22 . . 116.13(13)
C25 C23 C24 . . 119.23(14)
C22 C23 C24 . . 101.99(12)
C25 C23 C23 . 2_655 115.27(13)
C22 C23 C23 . 2_655 112.09(16)
C24 C23 C23 . 2_655 88.49(9)
C16 C24 C24 . 2_655 111.73(18)
C16 C24 C23 . . 107.87(13)
C24 C24 C23 2_655 . 91.05(9)
C16 C24 H24 . . 114.6
C24 C24 H24 2_655 . 114.6
C23 C24 H24 . . 114.6
C26 C25 C30 . . 117.26(16)
C26 C25 C23 . . 121.65(15)
C30 C25 C23 . . 120.90(15)
C27 C26 C25 . . 121.69(17)
C27 C26 H26 . . 119.2
C25 C26 H26 . . 119.2
C28 C27 C26 . . 118.52(18)
C28 C27 H27 . . 120.7
C26 C27 H27 . . 120.7
C29 C28 C27 . . 122.41(18)
C29 C28 F2 . . 118.80(17)
C27 C28 F2 . . 118.79(18)
C28 C29 C30 . . 118.32(18)
C28 C29 H29 . . 120.8
C30 C29 H29 . . 120.8
C25 C30 C29 . . 121.78(18)
C25 C30 H30 . . 119.1
C29 C30 H30 . . 119.1

loop_
_geom_bond_atom_site_label_1
_geom_bond_atom_site_label_2
_geom_bond_site_symmetry_2
_geom_bond_distance
C1 O1 . 1.219(2)
C1 C9 . 1.469(2)
C1 C2 . 1.510(2)
C2 C3 . 1.563(2)
C2 C2 2_656 1.563(3)
C2 H2 . 1.0
C3 C10 . 1.521(2)
C3 C4 . 1.524(2)
C3 C3 2_656 1.630(3)
C4 C5 . 1.396(2)
C4 C9 . 1.397(2)
C5 C6 . 1.387(3)
C5 H5 . 0.95
C6 C7 . 1.392(3)
C6 H6 . 0.95
C7 C8 . 1.374(3)
C7 H7 . 0.95
C8 C9 . 1.392(2)
C8 H8 . 0.95
C10 C15 . 1.382(2)
C10 C11 . 1.389(2)
C11 C12 . 1.384(3)
C11 H11 . 0.95
C12 C13 . 1.360(3)
C12 H12 . 0.95
C13 C14 . 1.352(3)
C13 F1 . 1.366(2)
C14 C15 . 1.388(2)
C14 H14 . 0.95
C15 H15 . 0.95
C16 O2 . 1.214(2)
C16 C17 . 1.465(2)
C16 C24 . 1.508(2)
C17 C18 . 1.391(2)
C17 C22 . 1.393(2)
C18 C19 . 1.372(3)
C18 H18 . 0.95
C19 C20 . 1.392(3)
C19 H19 . 0.95
C20 C21 . 1.383(2)
C20 H20 . 0.95
C21 C22 . 1.395(2)
C21 H21 . 0.95
C22 C23 . 1.530(2)
C23 C25 . 1.518(2)
C23 C24 . 1.563(2)
C23 C23 2_655 1.627(3)
C24 C24 2_655 1.557(4)
C24 H24 . 1.0
C25 C26 . 1.388(2)
C25 C30 . 1.388(2)
C26 C27 . 1.385(3)
C26 H26 . 0.95
C27 C28 . 1.365(3)
C27 H27 . 0.95
C28 C29 . 1.361(3)
C28 F2 . 1.368(2)
C29 C30 . 1.389(3)
C29 H29 . 0.95
C30 H30 . 0.95

loop_
_geom_torsion_atom_site_label_1
_geom_torsion_atom_site_label_2
_geom_torsion_atom_site_label_3
_geom_torsion_atom_site_label_4
_geom_torsion_site_symmetry_1
_geom_torsion_site_symmetry_4
_geom_torsion
O1 C1 C2 C3 . . 177.88(16)
C9 C1 C2 C3 . . -6.20(17)
O1 C1 C2 C2 . 2_656 -83.15(19)
C9 C1 C2 C2 . 2_656 92.76(13)
C1 C2 C3 C10 . . -119.79(15)
C2 C2 C3 C10 2_656 . 125.33(16)
C1 C2 C3 C4 . . 7.64(16)
C2 C2 C3 C4 2_656 . -107.25(15)
C1 C2 C3 C3 . 2_656 120.28(14)
C2 C2 C3 C3 2_656 2_656 5.40(16)
C10 C3 C4 C5 . . -59.8(2)
C2 C3 C4 C5 . . 171.30(17)
C3 C3 C4 C5 2_656 . 77.52(19)
C10 C3 C4 C9 . . 122.20(16)
C2 C3 C4 C9 . . -6.74(17)
C3 C3 C4 C9 2_656 . -100.52(13)
C9 C4 C5 C6 . . -1.8(3)
C3 C4 C5 C6 . . -179.75(17)
C4 C5 C6 C7 . . 1.2(3)
C5 C6 C7 C8 . . -0.4(3)
C6 C7 C8 C9 . . 0.4(3)
C7 C8 C9 C4 . . -1.1(3)
C7 C8 C9 C1 . . 175.30(17)
C5 C4 C9 C8 . . 1.9(3)
C3 C4 C9 C8 . . -179.87(15)
C5 C4 C9 C1 . . -175.09(15)
C3 C4 C9 C1 . . 3.19(19)
O1 C1 C9 C8 . . 1.1(3)
C2 C1 C9 C8 . . -174.73(17)
O1 C1 C9 C4 . . 177.83(18)
C2 C1 C9 C4 . . 2.03(19)
C4 C3 C10 C15 . . -137.35(17)
C2 C3 C10 C15 . . -16.2(2)
C3 C3 C10 C15 2_656 . 87.37(18)
C4 C3 C10 C11 . . 43.0(2)
C2 C3 C10 C11 . . 164.08(18)
C3 C3 C10 C11 2_656 . -92.3(2)
C15 C10 C11 C12 . . 1.6(3)
C3 C10 C11 C12 . . -178.7(2)
C10 C11 C12 C13 . . 0.0(4)
C11 C12 C13 C14 . . -1.8(4)
C11 C12 C13 F1 . . 178.9(2)
C12 C13 C14 C15 . . 2.0(3)
F1 C13 C14 C15 . . -178.69(19)
C11 C10 C15 C14 . . -1.4(3)
C3 C10 C15 C14 . . 178.88(18)
C13 C14 C15 C10 . . -0.3(3)
O2 C16 C17 C18 . . -3.4(4)
C24 C16 C17 C18 . . 173.77(18)
O2 C16 C17 C22 . . 177.3(2)
C24 C16 C17 C22 . . -5.5(2)
C22 C17 C18 C19 . . -0.7(3)
C16 C17 C18 C19 . . -179.85(19)
C17 C18 C19 C20 . . 0.4(3)
C18 C19 C20 C21 . . 1.0(3)
C19 C20 C21 C22 . . -2.2(3)
C18 C17 C22 C21 . . -0.5(3)
C16 C17 C22 C21 . . 178.80(16)
C18 C17 C22 C23 . . -179.22(17)
C16 C17 C22 C23 . . 0.1(2)
C20 C21 C22 C17 . . 1.9(3)
C20 C21 C22 C23 . . -179.67(17)
C17 C22 C23 C25 . . -126.24(16)
C21 C22 C23 C25 . . 55.2(2)
C17 C22 C23 C24 . . 5.07(19)
C21 C22 C23 C24 . . -173.47(17)
C17 C22 C23 C23 . 2_655 98.35(13)
C21 C22 C23 C23 . 2_655 -80.19(19)
O2 C16 C24 C24 . 2_655 87.2(2)
C17 C16 C24 C24 . 2_655 -90.00(15)
O2 C16 C24 C23 . . -174.2(2)
C17 C16 C24 C23 . . 8.6(2)
C25 C23 C24 C16 . . 121.23(16)
C22 C23 C24 C16 . . -8.16(18)
C23 C23 C24 C16 2_655 . -120.43(16)
C25 C23 C24 C24 . 2_655 -125.50(17)
C22 C23 C24 C24 . 2_655 105.10(16)
C23 C23 C24 C24 2_655 2_655 -7.17(17)
C22 C23 C25 C26 . . -52.6(2)
C24 C23 C25 C26 . . -175.27(16)
C23 C23 C25 C26 2_655 . 81.39(19)
C22 C23 C25 C30 . . 132.48(17)
C24 C23 C25 C30 . . 9.8(2)
C23 C23 C25 C30 2_655 . -93.51(17)
C30 C25 C26 C27 . . -0.7(3)
C23 C25 C26 C27 . . -175.80(17)
C25 C26 C27 C28 . . 1.1(3)
C26 C27 C28 C29 . . -0.2(3)
C26 C27 C28 F2 . . 179.70(18)
C27 C28 C29 C30 . . -1.0(3)
F2 C28 C29 C30 . . 179.07(18)
C26 C25 C30 C29 . . -0.6(3)
C23 C25 C30 C29 . . 174.55(17)
C28 C29 C30 C25 . . 1.4(3)
